data_1566990
loop_
_publ_author_name
'Amdur, Moses J.'
'Mullin, Kathleen'
'Waters, Michael'
'Puggioni, Danilo'
'Wojnar, Michael'
'Gu, Mingqiang'
'Sun, Lei'
'Oyala, Paul'
'Rondinelli, James'
'Freedman, Danna'

_publ_section_title
;
 Chemical Control of Spin-Lattice Relaxation to Create a Room Temperature
 Molecular Qubit
;
_journal_name_full 'Chemical Science'
_journal_paper_doi 10.1039/D1SC06130E
_journal_year 2022
_chemical_formula_moiety 'C14 H26 N4 Zn'
_chemical_formula_sum 'C14 H26 N4 Zn'
_chemical_formula_weight 315.76
_chemical_name_systematic 'Zinc Bis(N,N'-Dimethyl-4-penten-2-amine)'
_space_group_crystal_system orthorhombic
_space_group_IT_number 60
_space_group_name_Hall '-P 2n 2ab'
_space_group_name_H-M_alt 'P b c n'
_atom_sites_solution_hydrogens mixed
_atom_sites_solution_primary dual
_audit_creation_date 2021-03-19
_audit_creation_method
;
Olex2 1.3
(compiled 2020.07.16 svn.r6f6c53a7 for OlexSys, GUI svn.r6139)
;
_audit_update_record
;
2021-08-16 deposited with the CCDC.	2022-05-17 downloaded from the CCDC.
;
_cell_angle_alpha 90
_cell_angle_beta 90
_cell_angle_gamma 90
_cell_formula_units_Z 4
_cell_length_a 12.0640(4)
_cell_length_b 11.9661(5)
_cell_length_c 10.8780(3)
_cell_measurement_reflns_used 6148
_cell_measurement_temperature 100.00(10)
_cell_measurement_theta_max 35.2420
_cell_measurement_theta_min 2.3790
_cell_volume 1570.34(9)
_computing_cell_refinement 'CrysAlisPro 1.171.40.68a (Rigaku OD, 2019)'
_computing_data_collection 'CrysAlisPro 1.171.40.68a (Rigaku OD, 2019)'
_computing_data_reduction 'CrysAlisPro 1.171.40.68a (Rigaku OD, 2019)'
_computing_molecular_graphics 'Olex2 1.3 (Dolomanov et al., 2009)'
_computing_publication_material 'Olex2 1.3 (Dolomanov et al., 2009)'
_computing_structure_refinement 'XL  (Sheldrick, 2008)'
_computing_structure_solution 'SHELXT 2018/2 (Sheldrick, 2018)'
_diffrn_ambient_environment N~2~
_diffrn_ambient_temperature 100.00(10)
_diffrn_detector 'Hybrid Pixel Array Detector'
_diffrn_detector_area_resol_mean 10.0000
_diffrn_detector_type HyPix
_diffrn_measured_fraction_theta_full 1.000
_diffrn_measured_fraction_theta_max 0.900
_diffrn_measurement_details
;
List of Runs (angles in degrees, time in seconds):

  # Type    Start    End  Width  t~exp~   \w     \q     \k     \f   Frames
#--------------------------------------------------------------------------
  1  \w     -3.00  66.00   0.50    6.00    --   18.37  77.00   0.00  138
  2  \w     -1.00  43.00   0.50    6.00    --   18.37  -2.00 170.00   88
  3  \w     33.00  70.00   0.50    6.00    --   18.37-134.00 137.00   74
  4  \w    -55.00  13.00   0.50    6.00    --   18.37 -37.00-180.00  136
  5  \w    -71.00 -46.00   0.50    6.00    --  -18.84 138.00 -68.00   50
;
_diffrn_measurement_device 'four-circle diffractometer'
_diffrn_measurement_device_type 'XtaLAB Synergy, Single source at offset/far, HyPix'
_diffrn_measurement_method '\w scans'
_diffrn_orient_matrix_type 'CrysAlisPro convention (1999,Acta A55,543-557)'
_diffrn_orient_matrix_UB_11 -0.0580286000
_diffrn_orient_matrix_UB_12 -0.0097313000
_diffrn_orient_matrix_UB_13 0.0004104000
_diffrn_orient_matrix_UB_21 0.0095951000
_diffrn_orient_matrix_UB_22 -0.0584691000
_diffrn_orient_matrix_UB_23 0.0017300000
_diffrn_orient_matrix_UB_31 -0.0000083000
_diffrn_orient_matrix_UB_32 0.0014840000
_diffrn_orient_matrix_UB_33 0.0651396000
_diffrn_radiation_monochromator mirror
_diffrn_radiation_probe x-ray
_diffrn_radiation_type 'Mo K\a'
_diffrn_radiation_wavelength 0.71073
_diffrn_reflns_av_R_equivalents 0.0317
_diffrn_reflns_av_unetI/netI 0.0314
_diffrn_reflns_Laue_measured_fraction_full 1.000
_diffrn_reflns_Laue_measured_fraction_max 0.900
_diffrn_reflns_limit_h_max 18
_diffrn_reflns_limit_h_min -13
_diffrn_reflns_limit_k_max 18
_diffrn_reflns_limit_k_min -16
_diffrn_reflns_limit_l_max 15
_diffrn_reflns_limit_l_min -17
_diffrn_reflns_number 13850
_diffrn_reflns_point_group_measured_fraction_full 1.000
_diffrn_reflns_point_group_measured_fraction_max 0.900
_diffrn_reflns_theta_full 25.242
_diffrn_reflns_theta_max 35.736
_diffrn_reflns_theta_min 2.397
_diffrn_source 'micro-focus sealed X-ray tube'
_diffrn_source_type 'PhotonJet (Mo) X-ray Source'
_exptl_absorpt_coefficient_mu 1.558
_exptl_absorpt_correction_T_max 1.00000
_exptl_absorpt_correction_T_min 0.56054
_exptl_absorpt_correction_type multi-scan
_exptl_absorpt_process_details
;
CrysAlisPro 1.171.40.68a (Rigaku Oxford Diffraction, 2019)
Empirical absorption correction using spherical harmonics,
 implemented in SCALE3 ABSPACK scaling algorithm.
;
_exptl_crystal_colour 'clear colourless'
_exptl_crystal_colour_lustre clear
_exptl_crystal_colour_primary colourless
_exptl_crystal_density_diffrn 1.336
_exptl_crystal_description needle
_exptl_crystal_F_000 672
_exptl_crystal_size_max 0.364
_exptl_crystal_size_mid 0.095
_exptl_crystal_size_min 0.072
_refine_diff_density_max 0.489
_refine_diff_density_min -0.445
_refine_diff_density_rms 0.071
_refine_ls_extinction_method none
_refine_ls_goodness_of_fit_ref 1.025
_refine_ls_hydrogen_treatment mixed
_refine_ls_matrix_type full
_refine_ls_number_parameters 95
_refine_ls_number_reflns 3287
_refine_ls_number_restraints 0
_refine_ls_restrained_S_all 1.025
_refine_ls_R_factor_all 0.0447
_refine_ls_R_factor_gt 0.0283
_refine_ls_shift/su_max 0.000
_refine_ls_shift/su_mean 0.000
_refine_ls_structure_factor_coef Fsqd
_refine_ls_weighting_details 'w=1/[\s^2^(Fo^2^)+(0.0364P)^2^+0.3547P] where P=(Fo^2^+2Fc^2^)/3'
_refine_ls_weighting_scheme calc
_refine_ls_wR_factor_gt 0.0687
_refine_ls_wR_factor_ref 0.0757
_reflns_Friedel_coverage 0.000
_reflns_number_gt 2531
_reflns_number_total 3287
_reflns_threshold_expression 'I > 2\s(I)'
_cod_data_source_file d1sc06130e2.cif
_cod_data_source_block znme2nac
_cod_database_code 1566990
_shelx_shelxl_version_number 2018/3
_chemical_oxdiff_formula ZnC14N4H26
_chemical_oxdiff_usercomment NoTwin
_shelx_space_group_comment
;
The symmetry employed for this shelxl refinement is uniquely defined
by the following loop, which should always be used as a source of
symmetry information in preference to the above space-group names.
They are only intended as comments.
;
_reflns_odcompleteness_completeness 99.88
_reflns_odcompleteness_iscentric 1
_reflns_odcompleteness_theta 33.07
_olex2_refinement_description
;
1. Fixed Uiso
 At 1.5 times of:
  All C(H,H,H) groups
2.a Idealised Me refined as rotating group:
 C006(H00A,H00B,H00C), C008(H00D,H00E,H00F), C009(H00G,H00H,H00I), C00A(H00J,
 H00K,H00L)
;
_olex2_submission_special_instructions 'No special instructions were received'
_oxdiff_exptl_absorpt_empirical_details
;
Empirical correction (ABSPACK) includes:
- Absorption correction using spherical harmonics
- Frame scaling
;
_oxdiff_exptl_absorpt_empirical_full_max 1.549
_oxdiff_exptl_absorpt_empirical_full_min 0.598

loop_
_space_group_symop_operation_xyz
'x, y, z'
'-x+1/2, -y+1/2, z+1/2'
'-x, y, -z+1/2'
'x+1/2, -y+1/2, -z'
'-x, -y, -z'
'x-1/2, y-1/2, -z-1/2'
'x, -y, z-1/2'
'-x-1/2, y-1/2, z'

loop_
_atom_site_label
_atom_site_type_symbol
_atom_site_fract_x
_atom_site_fract_y
_atom_site_fract_z
_atom_site_U_iso_or_equiv
_atom_site_adp_type
_atom_site_occupancy
_atom_site_site_symmetry_order
_atom_site_calc_flag
_atom_site_refinement_flags_posn
_atom_site_refinement_flags_adp
_atom_site_refinement_flags_occupancy
_atom_site_disorder_assembly
_atom_site_disorder_group
Zn01 Zn 0.500000 0.36848(2) 0.250000 0.01290(6) Uani 1 2 d S T P . .
N002 N 0.60081(7) 0.27123(7) 0.34841(8) 0.01377(16) Uani 1 1 d . . . . .
N003 N 0.61836(8) 0.46705(8) 0.18326(8) 0.01647(17) Uani 1 1 d . . . . .
C004 C 0.71048(8) 0.28083(9) 0.34595(9) 0.01414(18) Uani 1 1 d . . . . .
C005 C 0.72528(9) 0.45009(9) 0.20312(9) 0.01565(19) Uani 1 1 d . . . . .
C006 C 0.55225(9) 0.18365(9) 0.42510(10) 0.0189(2) Uani 1 1 d . . . . .
H00A H 0.574121 0.194786 0.509068 0.028 Uiso 1 1 calc R U . . .
H00B H 0.577822 0.111949 0.397494 0.028 Uiso 1 1 calc R U . . .
H00C H 0.472914 0.186721 0.419111 0.028 Uiso 1 1 calc R U . . .
C007 C 0.76806(10) 0.36250(10) 0.27689(11) 0.0172(2) Uani 1 1 d . . . . .
C008 C 0.78118(9) 0.20237(10) 0.42096(10) 0.0197(2) Uani 1 1 d . . . . .
H00D H 0.763920 0.211235 0.506554 0.030 Uiso 1 1 calc R U . . .
H00E H 0.858033 0.219231 0.407572 0.030 Uiso 1 1 calc R U . . .
H00F H 0.766578 0.126708 0.396488 0.030 Uiso 1 1 calc R U . . .
C009 C 0.81031(10) 0.52724(10) 0.14601(11) 0.0213(2) Uani 1 1 d . . . . .
H00G H 0.800570 0.528424 0.058428 0.032 Uiso 1 1 calc R U . . .
H00H H 0.883454 0.500894 0.165210 0.032 Uiso 1 1 calc R U . . .
H00I H 0.800855 0.601345 0.178154 0.032 Uiso 1 1 calc R U . . .
C00A C 0.58592(11) 0.56558(10) 0.11180(12) 0.0249(2) Uani 1 1 d . . . . .
H00J H 0.614946 0.559443 0.029905 0.037 Uiso 1 1 calc R U . . .
H00K H 0.615025 0.631576 0.150208 0.037 Uiso 1 1 calc R U . . .
H00L H 0.506536 0.570253 0.108468 0.037 Uiso 1 1 calc R U . . .
H007 H 0.8467(14) 0.3617(12) 0.2827(15) 0.024(4) Uiso 1 1 d . . . . .

loop_
_atom_site_aniso_label
_atom_site_aniso_U_11
_atom_site_aniso_U_22
_atom_site_aniso_U_33
_atom_site_aniso_U_23
_atom_site_aniso_U_13
_atom_site_aniso_U_12
Zn01 0.01222(8) 0.01119(9) 0.01529(9) 0.000 -0.00165(6) 0.000
N002 0.0143(4) 0.0115(4) 0.0155(4) 0.0003(3) -0.0012(3) -0.0003(3)
N003 0.0182(4) 0.0136(4) 0.0175(4) 0.0015(3) -0.0012(3) -0.0014(3)
C004 0.0144(4) 0.0135(5) 0.0145(4) -0.0027(3) -0.0020(3) 0.0012(3)
C005 0.0178(5) 0.0140(5) 0.0152(4) -0.0030(4) 0.0023(3) -0.0033(4)
C006 0.0194(5) 0.0160(5) 0.0213(5) 0.0030(4) -0.0004(4) -0.0015(4)
C007 0.0127(5) 0.0179(5) 0.0210(5) -0.0014(4) 0.0002(3) -0.0005(4)
C008 0.0165(5) 0.0195(5) 0.0233(5) 0.0010(4) -0.0047(4) 0.0024(4)
C009 0.0224(5) 0.0185(5) 0.0229(5) -0.0009(4) 0.0045(4) -0.0060(4)
C00A 0.0271(6) 0.0181(5) 0.0295(6) 0.0082(4) -0.0044(5) -0.0022(5)

loop_
_atom_type_symbol
_atom_type_description
_atom_type_scat_dispersion_real
_atom_type_scat_dispersion_imag
_atom_type_scat_source
C C 0.0033 0.0016 'International Tables Vol C Tables 4.2.6.8 and 6.1.1.4'
H H 0.0000 0.0000 'International Tables Vol C Tables 4.2.6.8 and 6.1.1.4'
N N 0.0061 0.0033 'International Tables Vol C Tables 4.2.6.8 and 6.1.1.4'
Zn Zn 0.2839 1.4301 'International Tables Vol C Tables 4.2.6.8 and 6.1.1.4'

loop_
_geom_angle_atom_site_label_1
_geom_angle_atom_site_label_2
_geom_angle_atom_site_label_3
_geom_angle
_geom_angle_site_symmetry_1
_geom_angle_site_symmetry_3
_geom_angle_publ_flag
N002 Zn01 N002 108.62(5) 3_655 . ?
N003 Zn01 N002 95.98(4) 3_655 3_655 ?
N003 Zn01 N002 95.98(4) . . ?
N003 Zn01 N002 125.99(4) . 3_655 ?
N003 Zn01 N002 125.99(4) 3_655 . ?
N003 Zn01 N003 107.27(5) . 3_655 ?
C004 N002 Zn01 123.09(7) . . ?
C004 N002 C006 118.20(9) . . ?
C006 N002 Zn01 118.69(7) . . ?
C005 N003 Zn01 123.31(8) . . ?
C005 N003 C00A 118.05(9) . . ?
C00A N003 Zn01 118.62(7) . . ?
N002 C004 C007 124.02(10) . . ?
N002 C004 C008 119.90(9) . . ?
C007 C004 C008 116.07(10) . . ?
N003 C005 C007 124.10(10) . . ?
N003 C005 C009 120.01(10) . . ?
C007 C005 C009 115.89(10) . . ?
N002 C006 H00A 109.5 . . ?
N002 C006 H00B 109.5 . . ?
N002 C006 H00C 109.5 . . ?
H00A C006 H00B 109.5 . . ?
H00A C006 H00C 109.5 . . ?
H00B C006 H00C 109.5 . . ?
C004 C007 C005 129.24(11) . . ?
C004 C007 H007 116.6(10) . . ?
C005 C007 H007 114.1(10) . . ?
C004 C008 H00D 109.5 . . ?
C004 C008 H00E 109.5 . . ?
C004 C008 H00F 109.5 . . ?
H00D C008 H00E 109.5 . . ?
H00D C008 H00F 109.5 . . ?
H00E C008 H00F 109.5 . . ?
C005 C009 H00G 109.5 . . ?
C005 C009 H00H 109.5 . . ?
C005 C009 H00I 109.5 . . ?
H00G C009 H00H 109.5 . . ?
H00G C009 H00I 109.5 . . ?
H00H C009 H00I 109.5 . . ?
N003 C00A H00J 109.5 . . ?
N003 C00A H00K 109.5 . . ?
N003 C00A H00L 109.5 . . ?
H00J C00A H00K 109.5 . . ?
H00J C00A H00L 109.5 . . ?
H00K C00A H00L 109.5 . . ?

loop_
_geom_bond_atom_site_label_1
_geom_bond_atom_site_label_2
_geom_bond_distance
_geom_bond_site_symmetry_2
_geom_bond_publ_flag
Zn01 N002 1.9948(9) . ?
Zn01 N002 1.9947(9) 3_655 ?
Zn01 N003 1.9892(9) 3_655 ?
Zn01 N003 1.9892(9) . ?
N002 C004 1.3283(13) . ?
N002 C006 1.4620(14) . ?
N003 C005 1.3235(14) . ?
N003 C00A 1.4654(14) . ?
C004 C007 1.4150(15) . ?
C004 C008 1.5082(14) . ?
C005 C007 1.4173(16) . ?
C005 C009 1.5135(15) . ?
C006 H00A 0.9600 . ?
C006 H00B 0.9600 . ?
C006 H00C 0.9600 . ?
C007 H007 0.950(17) . ?
C008 H00D 0.9600 . ?
C008 H00E 0.9600 . ?
C008 H00F 0.9600 . ?
C009 H00G 0.9600 . ?
C009 H00H 0.9600 . ?
C009 H00I 0.9600 . ?
C00A H00J 0.9600 . ?
C00A H00K 0.9600 . ?
C00A H00L 0.9600 . ?

loop_
_geom_torsion_atom_site_label_1
_geom_torsion_atom_site_label_2
_geom_torsion_atom_site_label_3
_geom_torsion_atom_site_label_4
_geom_torsion
_geom_torsion_site_symmetry_1
_geom_torsion_site_symmetry_2
_geom_torsion_site_symmetry_3
_geom_torsion_site_symmetry_4
_geom_torsion_publ_flag
Zn01 N002 C004 C007 2.00(14) . . . . ?
Zn01 N002 C004 C008 -178.65(7) . . . . ?
Zn01 N003 C005 C007 -2.07(15) . . . . ?
Zn01 N003 C005 C009 178.29(7) . . . . ?
N002 C004 C007 C005 2.66(18) . . . . ?
N003 C005 C007 C004 -2.63(19) . . . . ?
C006 N002 C004 C007 -179.27(10) . . . . ?
C006 N002 C004 C008 0.08(14) . . . . ?
C008 C004 C007 C005 -176.71(11) . . . . ?
C009 C005 C007 C004 177.02(10) . . . . ?
C00A N003 C005 C007 175.88(10) . . . . ?
C00A N003 C005 C009 -3.76(15) . . . . ?
